data_7062878
loop_
_publ_author_name
'Mikhailenko, Maxim V.'
'Ivanov, Vladislav V.'
'Faraonov, Maxim A.'
'Kuzmin, Aleksey V.'
'Khasanov, Salavat S.'
'Otsuka, Akihiro'
'Yamochi, Hideki'
'Kitagawa, Hiroshi'
'Konarev, Dmitri V.'

_publ_section_title
;
 Manganese(ii) complexes of hexaazatrinaphthylene and
 hexaazatrianthracene: synthesis, structure and properties
;
_journal_issue 48
_journal_name_full 'New Journal of Chemistry'
_journal_page_first 22339
_journal_page_last 22349
_journal_paper_doi 10.1039/D3NJ04615J
_journal_volume 47
_journal_year 2023
_chemical_formula_moiety '2(C18 H36 N2 O6), 2(C6 H4 Cl2), C6 H14, C54 H51 N6 O12 Mn3'
_chemical_formula_sum 'C108 H148 Cl4 K2 Mn3 N10 O24'
_chemical_formula_weight 2355.18
_space_group_crystal_system monoclinic
_space_group_IT_number 14
_space_group_name_Hall '-P 2yn'
_space_group_name_H-M_alt 'P 1 21/n 1'
_atom_sites_solution_hydrogens geom
_atom_sites_solution_primary direct
_atom_sites_solution_secondary difmap
_audit_creation_method SHELXL-2013
_audit_update_record
;
2023-09-26 deposited with the CCDC.	2023-11-13 downloaded from the CCDC.
;
_cell_angle_alpha 90
_cell_angle_beta 105.726(4)
_cell_angle_gamma 90
_cell_formula_units_Z 4
_cell_length_a 16.5169(7)
_cell_length_b 30.5496(12)
_cell_length_c 24.4406(10)
_cell_measurement_reflns_used 9270
_cell_measurement_temperature 120(2)
_cell_measurement_theta_max 22.5590
_cell_measurement_theta_min 2.3780
_cell_volume 11870.7(9)
_computing_cell_refinement 'CrysAlisPro 1.171.38.46 (Rigaku OD, 2015)'
_computing_data_collection 'CrysAlisPro 1.171.38.46 (Rigaku OD, 2015)'
_computing_data_reduction 'CrysAlisPro 1.171.38.46 (Rigaku OD, 2015)'
_computing_molecular_graphics WinGx
_computing_publication_material WinGx
_computing_structure_refinement 'SHELXL-2013 (Sheldrick, 2013)'
_computing_structure_solution 'SHELXS-2013 (Sheldrick, 2013)'
_diffrn_ambient_environment N~2~
_diffrn_ambient_temperature 120(2)
_diffrn_detector 'CCD plate'
_diffrn_detector_area_resol_mean 5.2283
_diffrn_detector_type AtlasS2
_diffrn_measured_fraction_theta_full 0.999
_diffrn_measured_fraction_theta_max 0.881
_diffrn_measurement_device 'four-circle diffractometer'
_diffrn_measurement_device_type 'Xcalibur, AtlasS2, Gemini'
_diffrn_measurement_method '\w scans'
_diffrn_radiation_monochromator graphite
_diffrn_radiation_probe x-ray
_diffrn_radiation_type 'Mo K\a'
_diffrn_radiation_wavelength 0.71073
_diffrn_reflns_av_R_equivalents 0.1177
_diffrn_reflns_av_unetI/netI 0.2193
_diffrn_reflns_Laue_measured_fraction_full 0.999
_diffrn_reflns_Laue_measured_fraction_max 0.881
_diffrn_reflns_limit_h_max 22
_diffrn_reflns_limit_h_min -21
_diffrn_reflns_limit_k_max 41
_diffrn_reflns_limit_k_min -40
_diffrn_reflns_limit_l_max 33
_diffrn_reflns_limit_l_min -29
_diffrn_reflns_number 89751
_diffrn_reflns_point_group_measured_fraction_full 0.999
_diffrn_reflns_point_group_measured_fraction_max 0.881
_diffrn_reflns_theta_full 25.242
_diffrn_reflns_theta_max 29.398
_diffrn_reflns_theta_min 2.179
_diffrn_source 'fine-focus sealed X-ray tube'
_diffrn_source_type 'Enhance (Mo) X-ray Source'
_exptl_absorpt_coefficient_mu 0.545
_exptl_absorpt_correction_T_max 1.00000
_exptl_absorpt_correction_T_min 0.89701
_exptl_absorpt_correction_type multi-scan
_exptl_absorpt_process_details
;
CrysAlisPro 1.171.38.43 (Rigaku Oxford Diffraction, 2015)
Empirical absorption correction using spherical harmonics,
 implemented in SCALE3 ABSPACK scaling algorithm.
;
_exptl_crystal_colour grey
_exptl_crystal_density_diffrn 1.318
_exptl_crystal_description plate
_exptl_crystal_F_000 4956
_exptl_crystal_size_max 0.445
_exptl_crystal_size_mid 0.147
_exptl_crystal_size_min 0.043
_refine_diff_density_max 0.617
_refine_diff_density_min -0.770
_refine_diff_density_rms 0.093
_refine_ls_extinction_method none
_refine_ls_goodness_of_fit_ref 0.994
_refine_ls_hydrogen_treatment constr
_refine_ls_matrix_type full
_refine_ls_number_parameters 1338
_refine_ls_number_reflns 28876
_refine_ls_number_restraints 528
_refine_ls_restrained_S_all 0.988
_refine_ls_R_factor_all 0.2361
_refine_ls_R_factor_gt 0.0875
_refine_ls_shift/su_max 0.000
_refine_ls_shift/su_mean 0.000
_refine_ls_structure_factor_coef Fsqd
_refine_ls_weighting_details
;
 w=1/[\s^2^(Fo^2^)+(0.0886P)^2^]
 where P=(Fo^2^+2Fc^2^)/3
;
_refine_ls_weighting_scheme calc
_refine_ls_wR_factor_gt 0.1820
_refine_ls_wR_factor_ref 0.2531
_reflns_Friedel_coverage 0.000
_reflns_number_gt 11115
_reflns_number_total 28876
_reflns_threshold_expression 'I > 2\s(I)'
_cod_data_source_file d3nj04615j2.cif
_cod_data_source_block HATNA3Mnacac22CryptK
_cod_depositor_comments 'Adding full bibliography for 7062874--7062878.cif.'
_cod_original_sg_symbol_H-M 'P 21/n'
_cod_database_code 7062878
_shelx_space_group_comment
;
The symmetry employed for this shelxl refinement is uniquely defined
by the following loop, which should always be used as a source of
symmetry information in preference to the above space-group names.
They are only intended as comments.
;
_shelx_estimated_absorpt_t_min 0.793
_shelx_estimated_absorpt_t_max 0.977
_shelxl_version_number 2013-2

loop_
_space_group_symop_operation_xyz
'x, y, z'
'-x+1/2, y+1/2, -z+1/2'
'-x, -y, -z'
'x-1/2, -y-1/2, z-1/2'

loop_
_atom_site_label
_atom_site_type_symbol
_atom_site_fract_x
_atom_site_fract_y
_atom_site_fract_z
_atom_site_U_iso_or_equiv
_atom_site_adp_type
_atom_site_occupancy
_atom_site_site_symmetry_order
_atom_site_calc_flag
_atom_site_refinement_flags_posn
_atom_site_refinement_flags_adp
_atom_site_refinement_flags_occupancy
_atom_site_disorder_assembly
_atom_site_disorder_group
N1 N 0.5928(3) 0.13668(14) 0.21373(16) 0.0259(8) Uani 1 1 d . U . . .
N2 N 0.6448(3) 0.21320(14) 0.18073(16) 0.0267(8) Uani 1 1 d . U . . .
N3 N 0.5887(3) 0.29420(14) 0.21839(16) 0.0260(8) Uani 1 1 d . U . . .
N4 N 0.4479(3) 0.29298(14) 0.25593(16) 0.0264(8) Uani 1 1 d . U . . .
N5 N 0.3946(2) 0.21175(14) 0.29426(16) 0.0259(8) Uani 1 1 d . U . . .
N6 N 0.4718(3) 0.13580(14) 0.27797(17) 0.0289(8) Uani 1 1 d . U . . .
C1 C 0.5562(3) 0.17330(17) 0.22560(19) 0.0226(9) Uani 1 1 d . U . . .
C2 C 0.5848(3) 0.21484(17) 0.20875(19) 0.0235(9) Uani 1 1 d . U . . .
C3 C 0.5548(3) 0.25500(17) 0.22515(19) 0.0224(9) Uani 1 1 d . U . . .
C4 C 0.4831(3) 0.25411(17) 0.24974(19) 0.0234(9) Uani 1 1 d . U . . .
C5 C 0.4559(3) 0.21355(17) 0.26736(19) 0.0228(9) Uani 1 1 d . U . . .
C6 C 0.4952(3) 0.17287(17) 0.25715(19) 0.0224(9) Uani 1 1 d . U . . .
C7 C 0.5155(3) 0.09789(18) 0.2714(2) 0.0280(10) Uani 1 1 d . U . . .
C8 C 0.5042(3) 0.05847(18) 0.2984(2) 0.0327(12) Uani 1 1 d . U . . .
H8 H 0.4637 0.0574 0.3196 0.039 Uiso 1 1 calc R U . . .
C9 C 0.5500(4) 0.0218(2) 0.2951(2) 0.0403(13) Uani 1 1 d . U . . .
H9 H 0.5413 -0.0043 0.3139 0.048 Uiso 1 1 calc R U . . .
C10 C 0.6098(4) 0.02262(19) 0.2639(2) 0.0369(13) Uani 1 1 d . U . . .
H10 H 0.6417 -0.0029 0.2617 0.044 Uiso 1 1 calc R U . . .
C11 C 0.6226(3) 0.06057(18) 0.2361(2) 0.0313(11) Uani 1 1 d . U . . .
H11 H 0.6631 0.0609 0.2150 0.038 Uiso 1 1 calc R U . . .
C12 C 0.5760(3) 0.09852(17) 0.2391(2) 0.0269(10) Uani 1 1 d . U . . .
C13 C 0.6834(3) 0.25327(17) 0.1752(2) 0.0244(9) Uani 1 1 d . U . . .
C14 C 0.7500(3) 0.25385(18) 0.1494(2) 0.0324(11) Uani 1 1 d . U . . .
H14 H 0.7654 0.2278 0.1335 0.039 Uiso 1 1 calc R U . . .
C15 C 0.7929(3) 0.29253(19) 0.1471(2) 0.0364(12) Uani 1 1 d . U . . .
H15 H 0.8378 0.2928 0.1297 0.044 Uiso 1 1 calc R U . . .
C16 C 0.7709(3) 0.33094(19) 0.1700(2) 0.0347(12) Uani 1 1 d . U . . .
H16 H 0.8021 0.3569 0.1691 0.042 Uiso 1 1 calc R U . . .
C17 C 0.7045(3) 0.33183(18) 0.1941(2) 0.0302(11) Uani 1 1 d . U . . .
H17 H 0.6894 0.3584 0.2091 0.036 Uiso 1 1 calc R U . . .
C18 C 0.6588(3) 0.29275(17) 0.1963(2) 0.0266(10) Uani 1 1 d . U . . .
C19 C 0.3772(3) 0.29118(17) 0.27679(19) 0.0245(9) Uani 1 1 d . U . . .
C20 C 0.3299(3) 0.32958(18) 0.2778(2) 0.0296(11) Uani 1 1 d . U . . .
H20 H 0.3452 0.3560 0.2628 0.035 Uiso 1 1 calc R U . . .
C21 C 0.2613(3) 0.3292(2) 0.3002(2) 0.0344(12) Uani 1 1 d . U . . .
H21 H 0.2304 0.3552 0.3015 0.041 Uiso 1 1 calc R U . . .
C22 C 0.2384(3) 0.28981(19) 0.3209(2) 0.0344(12) Uani 1 1 d . U . . .
H22 H 0.1914 0.2895 0.3363 0.041 Uiso 1 1 calc R U . . .
C23 C 0.2820(3) 0.25086(19) 0.3199(2) 0.0318(11) Uani 1 1 d . U . . .
H23 H 0.2647 0.2246 0.3341 0.038 Uiso 1 1 calc R U . . .
C24 C 0.3524(3) 0.25102(18) 0.2974(2) 0.0253(9) Uani 1 1 d . U . . .
Mn1 Mn 0.65606(5) 0.14542(3) 0.14283(3) 0.0281(2) Uani 1 1 d . U . . .
O1 O 0.7811(2) 0.13529(12) 0.19659(15) 0.0350(8) Uani 1 1 d . U . . .
O2 O 0.6747(2) 0.08034(12) 0.11131(15) 0.0366(8) Uani 1 1 d . U . . .
O3 O 0.6803(2) 0.17401(13) 0.06787(15) 0.0386(8) Uani 1 1 d . U . . .
O4 O 0.5281(2) 0.13874(12) 0.08789(14) 0.0337(8) Uani 1 1 d . U . . .
C25 C 0.3409(5) 0.2222(2) 0.4705(3) 0.068(2) Uani 1 1 d . U . . .
H25A H 0.2812 0.2239 0.4498 0.103 Uiso 1 1 calc R U . . .
H25B H 0.3674 0.2508 0.4694 0.103 Uiso 1 1 calc R U . . .
H25C H 0.3464 0.2140 0.5101 0.103 Uiso 1 1 calc R U . . .
C26 C 0.3838(4) 0.1882(2) 0.4431(2) 0.0515(16) Uani 1 1 d . U . . .
C27 C 0.4704(4) 0.1797(2) 0.4651(3) 0.0558(17) Uani 1 1 d . U . . .
H27 H 0.4998 0.1960 0.4975 0.067 Uiso 1 1 calc R U . . .
C28 C 0.5176(4) 0.1487(2) 0.4429(3) 0.0439(14) Uani 1 1 d . U . . .
C29 C 0.6083(4) 0.1395(2) 0.4743(3) 0.066(2) Uani 1 1 d . U . . .
H29A H 0.6311 0.1173 0.4536 0.099 Uiso 1 1 calc R U . . .
H29B H 0.6113 0.1287 0.5126 0.099 Uiso 1 1 calc R U . . .
H29C H 0.6413 0.1664 0.4771 0.099 Uiso 1 1 calc R U . . .
C30 C 0.2659(5) 0.0065(2) 0.3300(3) 0.064(2) Uani 1 1 d . U . . .
H30A H 0.3137 -0.0003 0.3627 0.096 Uiso 1 1 calc R U . . .
H30B H 0.2664 -0.0134 0.2986 0.096 Uiso 1 1 calc R U . . .
H30C H 0.2133 0.0027 0.3407 0.096 Uiso 1 1 calc R U . . .
C31 C 0.2728(4) 0.0538(2) 0.3113(3) 0.0440(13) Uani 1 1 d . U . . .
C32 C 0.2111(4) 0.0699(2) 0.2659(2) 0.0413(13) Uani 1 1 d . U . . .
H32 H 0.1672 0.0505 0.2476 0.050 Uiso 1 1 calc R U . . .
C33 C 0.2077(4) 0.1125(2) 0.2445(2) 0.0368(12) Uani 1 1 d . U . . .
C34 C 0.1318(3) 0.1248(2) 0.1952(2) 0.0441(15) Uani 1 1 d . U . . .
H34A H 0.1333 0.1563 0.1876 0.066 Uiso 1 1 calc R U . . .
H34B H 0.0798 0.1177 0.2054 0.066 Uiso 1 1 calc R U . . .
H34C H 0.1337 0.1084 0.1612 0.066 Uiso 1 1 calc R U . . .
Mn2 Mn 0.52093(5) 0.35312(3) 0.24255(3) 0.0277(2) Uani 1 1 d . U . . .
O5 O 0.6097(2) 0.35359(12) 0.32644(14) 0.0334(8) Uani 1 1 d . U . . .
O6 O 0.4611(2) 0.40332(12) 0.28153(14) 0.0347(8) Uani 1 1 d . U . . .
O7 O 0.5869(2) 0.40628(12) 0.21553(15) 0.0373(8) Uani 1 1 d . U . . .
O8 O 0.4310(2) 0.36611(13) 0.16123(14) 0.0386(9) Uani 1 1 d . U . . .
C35 C 0.9114(3) 0.1043(2) 0.2490(3) 0.0484(16) Uani 1 1 d . U . . .
H35A H 0.9144 0.1320 0.2695 0.073 Uiso 1 1 calc R U . . .
H35B H 0.9592 0.1022 0.2325 0.073 Uiso 1 1 calc R U . . .
H35C H 0.9134 0.0799 0.2753 0.073 Uiso 1 1 calc R U . . .
C36 C 0.8290(3) 0.1024(2) 0.2014(2) 0.0360(12) Uani 1 1 d . U . . .
C37 C 0.8123(4) 0.0647(2) 0.1668(2) 0.0428(14) Uani 1 1 d . U . . .
H37 H 0.8555 0.0433 0.1730 0.051 Uiso 1 1 calc R U . . .
C38 C 0.7379(4) 0.0557(2) 0.1240(2) 0.0402(13) Uani 1 1 d . U . . .
C39 C 0.7317(4) 0.0134(2) 0.0904(3) 0.070(2) Uani 1 1 d . U . . .
H39A H 0.6766 0.0118 0.0624 0.105 Uiso 1 1 calc R U . . .
H39B H 0.7384 -0.0116 0.1163 0.105 Uiso 1 1 calc R U . . .
H39C H 0.7761 0.0128 0.0707 0.105 Uiso 1 1 calc R U . . .
C40 C 0.6743(4) 0.1895(2) -0.0280(3) 0.0577(18) Uani 1 1 d . U . . .
H40A H 0.7290 0.2026 -0.0094 0.087 Uiso 1 1 calc R U . . .
H40B H 0.6364 0.2120 -0.0492 0.087 Uiso 1 1 calc R U . . .
H40C H 0.6817 0.1665 -0.0542 0.087 Uiso 1 1 calc R U . . .
C41 C 0.6365(4) 0.16955(19) 0.0170(2) 0.0395(13) Uani 1 1 d . U . . .
C42 C 0.5581(4) 0.14855(19) -0.0007(2) 0.0395(13) Uani 1 1 d . U . . .
H42 H 0.5365 0.1435 -0.0404 0.047 Uiso 1 1 calc R U . . .
C43 C 0.5087(3) 0.13436(18) 0.0340(2) 0.0328(11) Uani 1 1 d . U . . .
C44 C 0.4244(4) 0.1136(2) 0.0072(2) 0.0468(16) Uani 1 1 d . U . . .
H44A H 0.3977 0.1054 0.0369 0.070 Uiso 1 1 calc R U . . .
H44B H 0.4323 0.0873 -0.0139 0.070 Uiso 1 1 calc R U . . .
H44C H 0.3885 0.1344 -0.0189 0.070 Uiso 1 1 calc R U . . .
Mn3 Mn 0.37713(5) 0.14224(3) 0.32960(3) 0.0306(2) Uani 1 1 d . U . . .
O9 O 0.4901(2) 0.12840(14) 0.39804(15) 0.0417(9) Uani 1 1 d . U . . .
O10 O 0.3379(2) 0.17009(13) 0.39919(14) 0.0366(8) Uani 1 1 d . U . . .
O11 O 0.3358(2) 0.07591(13) 0.34066(16) 0.0416(9) Uani 1 1 d . U . . .
O12 O 0.2604(2) 0.14274(13) 0.26223(14) 0.0351(8) Uani 1 1 d . U . . .
C45 C 0.7101(4) 0.3825(2) 0.4054(3) 0.0568(19) Uani 1 1 d . U . . .
H45A H 0.7361 0.3541 0.4021 0.085 Uiso 1 1 calc R U . . .
H45B H 0.6984 0.3845 0.4426 0.085 Uiso 1 1 calc R U . . .
H45C H 0.7484 0.4061 0.4017 0.085 Uiso 1 1 calc R U . . .
C46 C 0.6285(4) 0.38666(19) 0.3588(2) 0.0362(13) Uani 1 1 d . U . . .
C47 C 0.5800(4) 0.42487(19) 0.3547(2) 0.0384(13) Uani 1 1 d . U . . .
H47 H 0.6038 0.4485 0.3791 0.046 Uiso 1 1 calc R U . . .
C48 C 0.4992(4) 0.43133(19) 0.3177(2) 0.0356(12) Uani 1 1 d . U . . .
C49 C 0.4533(4) 0.4739(2) 0.3187(3) 0.0581(19) Uani 1 1 d . U . . .
H49A H 0.3984 0.4728 0.2905 0.087 Uiso 1 1 calc R U . . .
H49B H 0.4864 0.4981 0.3096 0.087 Uiso 1 1 calc R U . . .
H49C H 0.4454 0.4785 0.3566 0.087 Uiso 1 1 calc R U . . .
C50 C 0.6049(5) 0.4813(2) 0.1984(3) 0.0609(19) Uani 1 1 d . U . . .
H50A H 0.6596 0.4750 0.2251 0.091 Uiso 1 1 calc R U . . .
H50B H 0.5765 0.5043 0.2142 0.091 Uiso 1 1 calc R U . . .
H50C H 0.6131 0.4912 0.1622 0.091 Uiso 1 1 calc R U . . .
C51 C 0.5508(4) 0.43985(19) 0.1887(2) 0.0413(13) Uani 1 1 d . U . . .
C52 C 0.4698(4) 0.4405(2) 0.1518(2) 0.0475(14) Uani 1 1 d . U . . .
H52 H 0.4494 0.4674 0.1339 0.057 Uiso 1 1 calc R U . . .
C53 C 0.4163(4) 0.4035(2) 0.1393(2) 0.0419(13) Uani 1 1 d . U . . .
C54 C 0.3338(4) 0.4084(2) 0.0938(3) 0.067(2) Uani 1 1 d . U . . .
H54A H 0.3031 0.3805 0.0892 0.100 Uiso 1 1 calc R U . . .
H54B H 0.3449 0.4165 0.0577 0.100 Uiso 1 1 calc R U . . .
H54C H 0.2998 0.4312 0.1051 0.100 Uiso 1 1 calc R U . . .
K21 K 0.10827(7) 0.17090(4) 0.05732(5) 0.0358(3) Uani 1 1 d . U . . .
N21 N 0.2518(3) 0.23199(18) 0.10135(18) 0.0457(9) Uani 1 1 d . U . . .
N22 N -0.0314(3) 0.10640(19) 0.0167(2) 0.0514(9) Uani 1 1 d . U . . .
O21 O 0.2755(2) 0.13789(15) 0.09323(15) 0.0456(9) Uani 1 1 d . U . . .
O22 O 0.1414(3) 0.07873(14) 0.06974(16) 0.0497(9) Uani 1 1 d . U . . .
O23 O 0.1010(3) 0.23083(14) 0.14410(15) 0.0454(9) Uani 1 1 d . U . . .
O24 O -0.0428(2) 0.18186(15) 0.09002(16) 0.0510(9) Uani 1 1 d . U . . .
O25 O 0.1351(2) 0.23903(14) -0.01445(14) 0.0447(9) Uani 1 1 d . U . . .
O26 O 0.0256(2) 0.16900(15) -0.05661(15) 0.0481(9) Uani 1 1 d . U . . .
C201 C 0.3335(4) 0.2089(2) 0.1079(2) 0.0511(13) Uani 1 1 d . U . . .
H20A H 0.3450 0.2072 0.0703 0.061 Uiso 1 1 calc R U . . .
H20B H 0.3789 0.2265 0.1331 0.061 Uiso 1 1 calc R U . . .
C202 C 0.3363(4) 0.1638(2) 0.1318(2) 0.0545(15) Uani 1 1 d . U . . .
H20C H 0.3931 0.1511 0.1371 0.065 Uiso 1 1 calc R U . . .
H20D H 0.3240 0.1648 0.1692 0.065 Uiso 1 1 calc R U . . .
C203 C 0.2870(4) 0.0927(2) 0.1090(3) 0.0570(15) Uani 1 1 d . U . . .
H20E H 0.2806 0.0886 0.1478 0.068 Uiso 1 1 calc R U . . .
H20F H 0.3443 0.0832 0.1091 0.068 Uiso 1 1 calc R U . . .
C204 C 0.2228(4) 0.0654(2) 0.0675(3) 0.0580(15) Uani 1 1 d . U . . .
H20G H 0.2288 0.0695 0.0286 0.070 Uiso 1 1 calc R U . . .
H20H H 0.2314 0.0340 0.0775 0.070 Uiso 1 1 calc R U . . .
C205 C 0.0773(4) 0.0476(2) 0.0435(3) 0.0619(16) Uani 1 1 d . U . . .
H20I H 0.0884 0.0194 0.0642 0.074 Uiso 1 1 calc R U . . .
H20J H 0.0783 0.0424 0.0037 0.074 Uiso 1 1 calc R U . . .
C206 C -0.0084(4) 0.0648(2) 0.0446(3) 0.0622(14) Uani 1 1 d . U . . .
H20K H -0.0515 0.0429 0.0264 0.075 Uiso 1 1 calc R U . . .
H20L H -0.0096 0.0677 0.0848 0.075 Uiso 1 1 calc R U . . .
C207 C 0.2476(4) 0.2485(2) 0.1574(2) 0.0529(15) Uani 1 1 d . U . . .
H20M H 0.2895 0.2722 0.1695 0.063 Uiso 1 1 calc R U . . .
H20N H 0.2634 0.2245 0.1855 0.063 Uiso 1 1 calc R U . . .
C208 C 0.1627(4) 0.2657(2) 0.1585(2) 0.0501(14) Uani 1 1 d . U . . .
H20O H 0.1654 0.2772 0.1968 0.060 Uiso 1 1 calc R U . . .
H20P H 0.1461 0.2899 0.1308 0.060 Uiso 1 1 calc R U . . .
C209 C 0.0200(4) 0.2459(2) 0.1409(3) 0.0546(14) Uani 1 1 d . U . . .
H20Q H -0.0016 0.2633 0.1059 0.066 Uiso 1 1 calc R U . . .
H20R H 0.0213 0.2649 0.1740 0.066 Uiso 1 1 calc R U . . .
C210 C -0.0368(4) 0.2073(2) 0.1406(3) 0.0528(15) Uani 1 1 d . U . . .
H21A H -0.0137 0.1891 0.1747 0.063 Uiso 1 1 calc R U . . .
H21B H -0.0933 0.2177 0.1413 0.063 Uiso 1 1 calc R U . . .
C211 C -0.0937(4) 0.1442(2) 0.0873(3) 0.0556(16) Uani 1 1 d . U . . .
H21C H -0.1481 0.1524 0.0940 0.067 Uiso 1 1 calc R U . . .
H21D H -0.0653 0.1231 0.1172 0.067 Uiso 1 1 calc R U . . .
C212 C -0.1085(4) 0.1233(3) 0.0294(3) 0.0643(17) Uani 1 1 d . U . . .
H21E H -0.1487 0.0988 0.0266 0.077 Uiso 1 1 calc R U . . .
H21F H -0.1350 0.1451 0.0001 0.077 Uiso 1 1 calc R U . . .
C213 C 0.2443(4) 0.2694(2) 0.0610(2) 0.0540(15) Uani 1 1 d . U . . .
H21G H 0.2988 0.2850 0.0693 0.065 Uiso 1 1 calc R U . . .
H21H H 0.2016 0.2901 0.0671 0.065 Uiso 1 1 calc R U . . .
C214 C 0.2197(4) 0.2549(2) -0.0007(2) 0.0482(15) Uani 1 1 d . U . . .
H21I H 0.2239 0.2798 -0.0256 0.058 Uiso 1 1 calc R U . . .
H21J H 0.2580 0.2314 -0.0065 0.058 Uiso 1 1 calc R U . . .
C215 C 0.1057(4) 0.2293(2) -0.0744(2) 0.0492(15) Uani 1 1 d . U . . .
H21K H 0.1450 0.2087 -0.0853 0.059 Uiso 1 1 calc R U . . .
H21L H 0.1037 0.2565 -0.0967 0.059 Uiso 1 1 calc R U . . .
C216 C 0.0209(4) 0.2096(2) -0.0874(2) 0.0557(16) Uani 1 1 d . U . . .
H21M H -0.0185 0.2299 -0.0761 0.067 Uiso 1 1 calc R U . . .
H21N H -0.0004 0.2041 -0.1287 0.067 Uiso 1 1 calc R U . . .
C217 C -0.0511(4) 0.1441(2) -0.0760(2) 0.0557(16) Uani 1 1 d . U . . .
H21O H -0.0627 0.1385 -0.1173 0.067 Uiso 1 1 calc R U . . .
H21P H -0.0987 0.1612 -0.0696 0.067 Uiso 1 1 calc R U . . .
C218 C -0.0434(4) 0.1019(2) -0.0448(2) 0.0549(14) Uani 1 1 d . U . . .
H21Q H -0.0948 0.0844 -0.0609 0.066 Uiso 1 1 calc R U . . .
H21R H 0.0048 0.0854 -0.0513 0.066 Uiso 1 1 calc R U . . .
K31 K 0.54394(7) 0.66148(4) 0.08866(5) 0.0309(3) Uani 1 1 d . U . . .
N31 N 0.6326(3) 0.74153(17) 0.14075(18) 0.0442(8) Uani 1 1 d . U . . .
N32 N 0.4509(3) 0.58431(17) 0.02805(19) 0.0464(9) Uani 1 1 d . U . . .
O31 O 0.7208(2) 0.66011(15) 0.12856(16) 0.0502(9) Uani 1 1 d . U . . .
O32 O 0.6287(3) 0.58088(14) 0.10097(16) 0.0529(9) Uani 1 1 d . U . . .
O33 O 0.4941(2) 0.70302(13) 0.17852(15) 0.0414(8) Uani 1 1 d . U . . .
O34 O 0.3918(2) 0.63924(15) 0.10660(16) 0.0470(9) Uani 1 1 d . U . . .
O35 O 0.5016(2) 0.73895(13) 0.02647(15) 0.0423(8) Uani 1 1 d . U . . .
O36 O 0.5105(2) 0.65557(13) -0.03165(14) 0.0383(8) Uani 1 1 d . U . . .
C301 C 0.7239(4) 0.7365(2) 0.1479(3) 0.0541(13) Uani 1 1 d . U . . .
H30D H 0.7542 0.7592 0.1746 0.065 Uiso 1 1 calc R U . . .
H30E H 0.7356 0.7417 0.1107 0.065 Uiso 1 1 calc R U . . .
C302 C 0.7577(4) 0.6928(2) 0.1694(2) 0.0566(15) Uani 1 1 d . U . . .
H30F H 0.8196 0.6925 0.1763 0.068 Uiso 1 1 calc R U . . .
H30G H 0.7445 0.6866 0.2058 0.068 Uiso 1 1 calc R U . . .
C303 C 0.7561(4) 0.6176(2) 0.1481(3) 0.0641(17) Uani 1 1 d . U . . .
H30H H 0.7458 0.6106 0.1852 0.077 Uiso 1 1 calc R U . . .
H30I H 0.8176 0.6180 0.1531 0.077 Uiso 1 1 calc R U . . .
C304 C 0.7161(4) 0.5838(2) 0.1053(3) 0.0646(16) Uani 1 1 d . U . . .
H30J H 0.7242 0.5917 0.0678 0.077 Uiso 1 1 calc R U . . .
H30K H 0.7431 0.5551 0.1167 0.077 Uiso 1 1 calc R U . . .
C305 C 0.5889(5) 0.5457(2) 0.0641(3) 0.0590(15) Uani 1 1 d . U . . .
H30L H 0.6135 0.5174 0.0802 0.071 Uiso 1 1 calc R U . . .
H30M H 0.5996 0.5493 0.0264 0.071 Uiso 1 1 calc R U . . .
C306 C 0.4953(5) 0.5453(2) 0.0572(3) 0.0585(14) Uani 1 1 d . U . . .
H30N H 0.4709 0.5189 0.0354 0.070 Uiso 1 1 calc R U . . .
H30O H 0.4854 0.5430 0.0953 0.070 Uiso 1 1 calc R U . . .
C307 C 0.6158(4) 0.7490(2) 0.1964(2) 0.0525(14) Uani 1 1 d . U . . .
H30P H 0.6369 0.7784 0.2105 0.063 Uiso 1 1 calc R U . . .
H30Q H 0.6476 0.7272 0.2239 0.063 Uiso 1 1 calc R U . . .
C308 C 0.5249(4) 0.7460(2) 0.1950(3) 0.0522(14) Uani 1 1 d . U . . .
H30R H 0.5179 0.7529 0.2330 0.063 Uiso 1 1 calc R U . . .
H30S H 0.4921 0.7676 0.1676 0.063 Uiso 1 1 calc R U . . .
C309 C 0.4059(4) 0.7000(2) 0.1706(3) 0.0475(13) Uani 1 1 d . U . . .
H30T H 0.3765 0.7188 0.1383 0.057 Uiso 1 1 calc R U . . .
H30U H 0.3916 0.7106 0.2051 0.057 Uiso 1 1 calc R U . . .
C310 C 0.3771(4) 0.6539(2) 0.1590(2) 0.0443(13) Uani 1 1 d . U . . .
H31A H 0.4080 0.6349 0.1906 0.053 Uiso 1 1 calc R U . . .
H31B H 0.3164 0.6519 0.1564 0.053 Uiso 1 1 calc R U . . .
C311 C 0.3576(4) 0.5968(2) 0.0923(3) 0.0617(17) Uani 1 1 d . U . . .
H31C H 0.2976 0.5965 0.0922 0.074 Uiso 1 1 calc R U . . .
H31D H 0.3881 0.5753 0.1207 0.074 Uiso 1 1 calc R U . . .
C312 C 0.3658(4) 0.5846(3) 0.0337(3) 0.0626(16) Uani 1 1 d . U . . .
H31E H 0.3412 0.5552 0.0238 0.075 Uiso 1 1 calc R U . . .
H31F H 0.3321 0.6055 0.0056 0.075 Uiso 1 1 calc R U . . .
C313 C 0.5996(4) 0.7785(2) 0.1005(2) 0.0510(15) Uani 1 1 d . U . . .
H31G H 0.6424 0.8019 0.1062 0.061 Uiso 1 1 calc R U . . .
H31H H 0.5487 0.7908 0.1087 0.061 Uiso 1 1 calc R U . . .
C314 C 0.5776(4) 0.7630(2) 0.0386(2) 0.0474(13) Uani 1 1 d . U . . .
H31I H 0.5712 0.7885 0.0129 0.057 Uiso 1 1 calc R U . . .
H31J H 0.6234 0.7443 0.0326 0.057 Uiso 1 1 calc R U . . .
C315 C 0.4651(4) 0.7321(2) -0.0339(2) 0.0505(15) Uani 1 1 d . U . . .
H31K H 0.4662 0.7600 -0.0542 0.061 Uiso 1 1 calc R U . . .
H31L H 0.4056 0.7232 -0.0406 0.061 Uiso 1 1 calc R U . . .
C316 C 0.5112(4) 0.6976(2) -0.0578(2) 0.0472(14) Uani 1 1 d . U . . .
H31M H 0.4848 0.6949 -0.0992 0.057 Uiso 1 1 calc R U . . .
H31N H 0.5702 0.7071 -0.0523 0.057 Uiso 1 1 calc R U . . .
C317 C 0.4382(4) 0.6303(2) -0.0577(2) 0.0440(14) Uani 1 1 d . U . . .
H31O H 0.4305 0.6288 -0.0993 0.053 Uiso 1 1 calc R U . . .
H31P H 0.3874 0.6439 -0.0508 0.053 Uiso 1 1 calc R U . . .
C318 C 0.4507(4) 0.5849(2) -0.0324(2) 0.0477(14) Uani 1 1 d . U . . .
H31Q H 0.4051 0.5656 -0.0542 0.057 Uiso 1 1 calc R U . . .
H31R H 0.5048 0.5730 -0.0360 0.057 Uiso 1 1 calc R U . . .
Cl41 Cl 0.27907(15) 0.91613(8) 0.09904(12) 0.1138(9) Uani 1 1 d . U . . .
Cl42 Cl 0.32284(12) 0.98824(8) 0.19460(8) 0.0802(7) Uani 1 1 d . U . . .
C41S C 0.3598(2) 0.95295(13) 0.10213(19) 0.0561(14) Uani 1 1 d G U . . .
C42S C 0.3791(2) 0.98437(14) 0.14484(15) 0.0442(13) Uani 1 1 d G U . . .
C43S C 0.4444(3) 1.01372(12) 0.14768(15) 0.0481(14) Uani 1 1 d G U . . .
H43S H 0.4576 1.0352 0.1769 0.058 Uiso 1 1 calc R U . . .
C44S C 0.4904(2) 1.01167(14) 0.10781(19) 0.0573(16) Uani 1 1 d G U . . .
H44S H 0.5350 1.0317 0.1098 0.069 Uiso 1 1 calc R U . . .
C45S C 0.4711(3) 0.98025(16) 0.06510(16) 0.0716(18) Uani 1 1 d G U . . .
H45S H 0.5025 0.9788 0.0378 0.086 Uiso 1 1 calc R U . . .
C46S C 0.4057(3) 0.95089(14) 0.06226(16) 0.0722(18) Uani 1 1 d G U . . .
H46S H 0.3925 0.9294 0.0331 0.087 Uiso 1 1 calc R U . . .
Cl51 Cl 0.83223(15) 0.37013(6) 0.05250(8) 0.0778(6) Uani 1 1 d . U . . .
Cl52 Cl 0.78900(12) 0.45269(6) 0.11723(7) 0.0622(5) Uani 1 1 d . U . . .
C51S C 0.8495(3) 0.42252(11) 0.03043(18) 0.0534(15) Uani 1 1 d G U . . .
C52S C 0.8348(3) 0.45879(15) 0.06073(15) 0.0498(14) Uani 1 1 d G U . . .
C53S C 0.8529(3) 0.50054(12) 0.04476(18) 0.069(2) Uani 1 1 d G U . . .
H53S H 0.8429 0.5253 0.0655 0.083 Uiso 1 1 calc R U . . .
C54S C 0.8857(3) 0.50603(11) -0.0015(2) 0.086(3) Uani 1 1 d G U . . .
H54S H 0.8981 0.5346 -0.0124 0.104 Uiso 1 1 calc R U . . .
C55S C 0.9004(3) 0.46976(15) -0.03181(17) 0.069(2) Uani 1 1 d G U . . .
H55S H 0.9228 0.4735 -0.0634 0.082 Uiso 1 1 calc R U . . .
C56S C 0.8823(3) 0.42801(12) -0.01584(17) 0.0626(18) Uani 1 1 d G U . . .
H56S H 0.8923 0.4032 -0.0365 0.075 Uiso 1 1 calc R U . . .
C61S C 0.5972(9) 0.8959(4) 0.1793(4) 0.162(5) Uani 1 1 d . U . . .
H61A H 0.6066 0.8763 0.1499 0.242 Uiso 1 1 calc R U . . .
H61B H 0.6510 0.9021 0.2072 0.242 Uiso 1 1 calc R U . . .
H61C H 0.5723 0.9233 0.1617 0.242 Uiso 1 1 calc R U . . .
C62S C 0.5347(8) 0.8731(4) 0.2104(4) 0.139(4) Uani 1 1 d . U . . .
H62A H 0.4802 0.8668 0.1825 0.167 Uiso 1 1 calc R U . . .
H62B H 0.5590 0.8451 0.2277 0.167 Uiso 1 1 calc R U . . .
C63S C 0.5223(6) 0.9010(3) 0.2524(4) 0.102(3) Uani 1 1 d . U . . .
H63A H 0.4910 0.9272 0.2341 0.122 Uiso 1 1 calc R U . . .
H63B H 0.5777 0.9110 0.2762 0.122 Uiso 1 1 calc R U . . .
C64S C 0.4720(6) 0.8787(3) 0.2921(5) 0.120(3) Uani 1 1 d . U . . .
H64A H 0.4195 0.8661 0.2676 0.144 Uiso 1 1 calc R U . . .
H64B H 0.5062 0.8542 0.3127 0.144 Uiso 1 1 calc R U . . .
C65S C 0.4493(8) 0.9083(4) 0.3352(5) 0.147(4) Uani 1 1 d . U . . .
H65A H 0.5016 0.9233 0.3565 0.176 Uiso 1 1 calc R U . . .
H65B H 0.4114 0.9313 0.3137 0.176 Uiso 1 1 calc R U . . .
C66S C 0.4104(8) 0.8907(4) 0.3765(5) 0.167(5) Uani 1 1 d . U . . .
H66A H 0.4005 0.9144 0.4010 0.251 Uiso 1 1 calc R U . . .
H66B H 0.4476 0.8688 0.3997 0.251 Uiso 1 1 calc R U . . .
H66C H 0.3567 0.8771 0.3568 0.251 Uiso 1 1 calc R U . . .

loop_
_atom_site_aniso_label
_atom_site_aniso_U_11
_atom_site_aniso_U_22
_atom_site_aniso_U_33
_atom_site_aniso_U_23
_atom_site_aniso_U_13
_atom_site_aniso_U_12
N1 0.027(2) 0.0226(16) 0.0283(17) -0.0005(16) 0.0082(14) -0.0007(17)
N2 0.030(2) 0.0214(14) 0.031(2) 0.0029(14) 0.0109(15) 0.0016(14)
N3 0.033(2) 0.0217(15) 0.025(2) 0.0008(16) 0.0108(16) -0.0025(14)
N4 0.029(2) 0.0246(15) 0.026(2) -0.0010(16) 0.0083(15) -0.0002(14)
N5 0.026(2) 0.0257(15) 0.027(2) -0.0024(15) 0.0086(15) -0.0017(14)
N6 0.034(2) 0.0227(16) 0.0315(19) 0.0004(17) 0.0116(15) -0.0015(17)
C1 0.022(3) 0.0222(16) 0.021(2) -0.0010(19) 0.0022(16) -0.0008(18)
C2 0.024(3) 0.0220(16) 0.023(2) -0.0007(19) 0.0044(17) 0.0000(19)
C3 0.024(2) 0.0194(15) 0.021(2) 0.0022(19) 0.0023(17) 0.0003(17)
C4 0.025(2) 0.0224(15) 0.022(2) -0.003(2) 0.0039(18) -0.0026(17)
C5 0.026(3) 0.0226(16) 0.020(2) -0.0038(19) 0.0058(17) -0.0022(18)
C6 0.024(3) 0.0213(17) 0.020(2) -0.0009(19) 0.0032(16) -0.0007(18)
C7 0.029(3) 0.0211(19) 0.034(3) -0.002(2) 0.0089(19) -0.005(2)
C8 0.035(3) 0.026(2) 0.042(3) 0.005(2) 0.017(2) 0.001(2)
C9 0.052(4) 0.025(3) 0.048(3) 0.007(3) 0.021(3) 0.006(3)
C10 0.039(3) 0.022(2) 0.051(3) 0.000(2) 0.016(2) 0.007(3)
C11 0.037(3) 0.026(2) 0.030(3) -0.003(2) 0.009(2) 0.002(2)
C12 0.027(3) 0.0211(19) 0.032(3) -0.0026(19) 0.0075(18) -0.005(2)
C13 0.024(3) 0.0219(17) 0.026(3) 0.001(2) 0.0060(18) 0.0004(18)
C14 0.034(3) 0.024(2) 0.044(3) -0.002(2) 0.018(2) 0.000(2)
C15 0.035(3) 0.033(3) 0.048(3) 0.004(3) 0.022(2) -0.004(2)
C16 0.032(3) 0.027(2) 0.046(3) 0.003(2) 0.013(2) -0.008(3)
C17 0.032(3) 0.020(2) 0.039(3) 0.000(2) 0.010(2) -0.003(2)
C18 0.030(3) 0.0193(19) 0.032(3) 0.003(2) 0.011(2) 0.0004(18)
C19 0.024(2) 0.0263(19) 0.021(2) -0.002(2) 0.0016(18) 0.0004(17)
C20 0.032(3) 0.023(2) 0.033(3) -0.003(2) 0.008(2) 0.000(2)
C21 0.034(3) 0.034(2) 0.035(3) -0.006(2) 0.011(2) 0.008(3)
C22 0.030(3) 0.039(3) 0.038(3) -0.007(2) 0.016(2) 0.002(2)
C23 0.032(3) 0.033(3) 0.033(3) 0.001(2) 0.013(2) 0.002(2)
C24 0.022(2) 0.0263(18) 0.026(3) -0.001(2) 0.0038(18) 0.0000(18)
Mn1 0.0297(5) 0.0239(5) 0.0327(4) -0.0012(4) 0.0118(3) 0.0001(4)
O1 0.0276(15) 0.032(2) 0.046(2) -0.0049(16) 0.0113(13) 0.0012(15)
O2 0.039(2) 0.0280(16) 0.041(2) -0.0090(14) 0.0080(15) 0.0030(15)
O3 0.047(2) 0.035(2) 0.0405(14) -0.0036(15) 0.0243(14) -0.0049(19)
O4 0.0328(15) 0.039(2) 0.0303(14) -0.0018(16) 0.0109(12) -0.0002(16)
C25 0.086(5) 0.063(5) 0.052(4) -0.013(3) 0.012(4) 0.020(4)
C26 0.057(3) 0.054(4) 0.042(3) -0.011(3) 0.011(2) 0.001(3)
C27 0.060(3) 0.042(4) 0.054(4) -0.016(3) -0.003(3) -0.001(3)
C28 0.045(3) 0.036(4) 0.045(3) 0.001(2) 0.004(2) -0.007(3)
C29 0.053(3) 0.069(5) 0.063(4) -0.008(4) -0.006(3) 0.003(3)
C30 0.077(5) 0.028(3) 0.087(5) 0.005(3) 0.025(4) -0.004(3)
C31 0.049(3) 0.032(3) 0.058(4) 0.003(2) 0.027(2) -0.003(2)
C32 0.049(3) 0.032(2) 0.049(3) -0.009(2) 0.022(2) -0.005(3)
C33 0.043(3) 0.034(3) 0.035(3) -0.008(2) 0.0154(19) -0.007(2)
C34 0.039(3) 0.059(4) 0.036(3) -0.003(3) 0.0133(19) -0.011(3)
Mn2 0.0356(5) 0.0215(4) 0.0264(4) 0.0004(3) 0.0092(3) 0.0001(4)
O5 0.042(2) 0.0272(19) 0.0287(15) -0.0023(13) 0.0050(13) -0.0014(16)
O6 0.040(2) 0.0279(18) 0.0388(19) -0.0046(14) 0.0154(14) 0.0003(15)
O7 0.049(2) 0.0241(16) 0.044(2) 0.0031(15) 0.0226(15) -0.0003(15)
O8 0.048(2) 0.036(2) 0.0296(15) 0.0042(14) 0.0067(14) 0.0055(17)
C35 0.037(3) 0.042(4) 0.062(4) -0.003(3) 0.008(2) 0.008(3)
C36 0.033(3) 0.032(3) 0.046(3) 0.004(2) 0.017(2) 0.001(2)
C37 0.038(3) 0.031(3) 0.059(4) 0.000(2) 0.014(2) 0.011(3)
C38 0.045(3) 0.029(3) 0.049(3) -0.005(2) 0.017(2) 0.007(2)
C39 0.069(5) 0.046(4) 0.086(5) -0.029(3) 0.004(4) 0.020(3)
C40 0.072(4) 0.062(5) 0.049(3) 0.011(3) 0.034(3) -0.001(4)
C41 0.055(3) 0.032(3) 0.0383(18) 0.002(2) 0.025(2) 0.004(3)
C42 0.056(3) 0.037(4) 0.028(2) -0.002(2) 0.015(2) 0.002(3)
C43 0.042(3) 0.026(3) 0.0306(18) -0.004(2) 0.0098(16) 0.004(2)
C44 0.057(3) 0.047(4) 0.032(3) 0.002(3) 0.005(2) -0.014(3)
Mn3 0.0327(5) 0.0309(5) 0.0302(4) 0.0040(4) 0.0118(3) -0.0005(4)
O9 0.0406(18) 0.051(3) 0.0329(16) 0.0042(15) 0.0095(13) 0.0094(17)
O10 0.0388(19) 0.040(2) 0.0344(16) 0.0014(14) 0.0163(13) -0.0007(18)
O11 0.047(2) 0.0312(16) 0.053(2) 0.0066(15) 0.0245(15) -0.0012(16)
O12 0.0342(16) 0.037(2) 0.0347(17) 0.0005(16) 0.0095(12) -0.0074(16)
C45 0.052(4) 0.052(4) 0.054(4) -0.016(3) -0.008(2) -0.005(3)
C46 0.041(3) 0.028(3) 0.037(3) -0.005(2) 0.005(2) -0.009(2)
C47 0.049(3) 0.030(3) 0.038(3) -0.009(2) 0.014(2) -0.005(2)
C48 0.047(3) 0.025(3) 0.039(3) -0.0051(19) 0.019(2) -0.001(2)
C49 0.068(4) 0.036(3) 0.069(4) -0.016(3) 0.016(3) 0.012(3)
C50 0.104(5) 0.024(3) 0.055(4) 0.003(3) 0.022(4) -0.006(3)
C51 0.073(3) 0.024(2) 0.033(3) 0.001(2) 0.024(2) 0.003(2)
C52 0.075(3) 0.033(3) 0.038(3) 0.007(3) 0.020(2) 0.013(2)
C53 0.057(3) 0.044(3) 0.027(3) 0.010(2) 0.015(2) 0.013(2)
C54 0.072(4) 0.061(5) 0.056(4) 0.014(3) -0.003(3) 0.021(3)
K21 0.0360(6) 0.0419(7) 0.0285(6) -0.0022(5) 0.0071(5) 0.0036(6)
N21 0.0505(19) 0.054(2) 0.0306(17) -0.0024(17) 0.0084(16) -0.0083(15)
N22 0.0458(18) 0.065(2) 0.044(2) -0.0130(15) 0.0144(18) -0.0106(16)
O21 0.0384(14) 0.0590(19) 0.039(2) 0.0050(17) 0.0093(15) 0.0080(14)
O22 0.0604(18) 0.0434(15) 0.046(2) -0.0041(16) 0.0154(19) 0.0059(15)
O23 0.0538(18) 0.048(2) 0.0343(17) -0.0058(15) 0.0123(17) 0.0028(16)
O24 0.0424(17) 0.068(3) 0.044(2) -0.0077(18) 0.0155(16) 0.0045(16)
O25 0.054(2) 0.052(2) 0.0263(14) 0.0012(14) 0.0081(14) 0.0035(16)
O26 0.047(2) 0.061(2) 0.0307(14) -0.0045(15) 0.0021(13) 0.0022(17)
C201 0.040(2) 0.071(3) 0.039(3) 0.004(3) 0.006(2) -0.010(2)
C202 0.038(3) 0.078(3) 0.040(3) 0.015(3) -0.001(2) -0.002(3)
C203 0.051(3) 0.062(3) 0.060(4) 0.011(3) 0.019(3) 0.019(2)
C204 0.073(3) 0.050(3) 0.054(4) 0.001(3) 0.023(3) 0.020(2)
C205 0.087(3) 0.039(3) 0.061(4) -0.007(3) 0.023(4) -0.005(2)
C206 0.073(3) 0.058(3) 0.059(3) -0.012(3) 0.024(4) -0.023(2)
C207 0.061(3) 0.063(5) 0.032(2) -0.008(2) 0.008(3) -0.014(3)
C208 0.074(3) 0.048(4) 0.029(3) -0.009(2) 0.015(3) -0.006(2)
C209 0.064(3) 0.062(4) 0.043(3) -0.010(3) 0.024(3) 0.011(2)
C210 0.048(3) 0.069(4) 0.046(3) -0.006(3) 0.021(3) 0.014(3)
C211 0.039(3) 0.078(4) 0.053(3) -0.008(3) 0.018(3) 0.001(3)
C212 0.039(3) 0.100(5) 0.057(3) -0.020(3) 0.018(3) -0.017(2)
C213 0.069(4) 0.050(3) 0.039(2) 0.000(2) 0.008(3) -0.013(2)
C214 0.060(3) 0.048(4) 0.037(2) 0.006(2) 0.014(2) -0.002(3)
C215 0.067(3) 0.052(4) 0.0270(18) -0.001(2) 0.010(2) 0.008(3)
C216 0.060(3) 0.064(4) 0.032(3) 0.001(2) -0.007(3) 0.012(3)
C217 0.046(3) 0.080(4) 0.035(3) -0.014(2) 0.000(2) 0.000(3)
C218 0.049(4) 0.069(4) 0.046(2) -0.022(2) 0.012(2) -0.012(3)
K31 0.0351(6) 0.0293(6) 0.0287(6) 0.0010(5) 0.0093(5) 0.0031(6)
N31 0.058(2) 0.0411(19) 0.0338(17) -0.0024(15) 0.0125(16) -0.0126(16)
N32 0.066(2) 0.0385(18) 0.0360(19) -0.0018(13) 0.0156(17) -0.0131(17)
O31 0.0372(14) 0.068(2) 0.043(2) 0.0045(17) 0.0056(14) 0.0073(15)
O32 0.0690(19) 0.0416(16) 0.046(2) 0.0028(15) 0.0127(18) 0.0220(16)
O33 0.0521(18) 0.036(2) 0.0405(17) -0.0006(14) 0.0204(16) 0.0046(16)
O34 0.0449(17) 0.059(2) 0.0414(19) -0.0006(16) 0.0182(16) -0.0098(16)
O35 0.056(2) 0.0320(16) 0.0366(15) 0.0043(12) 0.0092(15) 0.0021(16)
O36 0.048(2) 0.0360(17) 0.0290(13) 0.0025(12) 0.0076(13) -0.0037(17)
C301 0.052(2) 0.065(3) 0.043(3) 0.005(3) 0.008(2) -0.027(2)
C302 0.043(3) 0.080(3) 0.039(3) 0.007(2) -0.002(3) -0.011(3)
C303 0.048(3) 0.082(3) 0.059(4) 0.010(3) 0.008(3) 0.026(3)
C304 0.068(2) 0.071(3) 0.052(4) 0.009(3) 0.014(3) 0.040(3)
C305 0.106(3) 0.030(3) 0.044(3) 0.005(2) 0.025(3) 0.018(3)
C306 0.104(3) 0.031(2) 0.039(3) -0.003(2) 0.016(3) -0.009(3)
C307 0.078(3) 0.043(4) 0.037(2) -0.011(2) 0.017(3) -0.014(3)
C308 0.081(3) 0.039(3) 0.043(3) -0.010(3) 0.029(3) 0.001(3)
C309 0.052(2) 0.050(3) 0.050(3) 0.009(3) 0.029(3) 0.015(3)
C310 0.038(3) 0.062(3) 0.036(3) 0.009(2) 0.015(2) 0.001(3)
C311 0.063(4) 0.069(4) 0.058(3) -0.005(3) 0.026(3) -0.027(3)
C312 0.068(3) 0.063(4) 0.059(3) -0.013(3) 0.022(3) -0.031(3)
C313 0.076(4) 0.033(3) 0.046(2) -0.0010(19) 0.018(3) -0.012(3)
C314 0.064(3) 0.0365(19) 0.041(2) 0.0069(17) 0.013(2) -0.006(2)
C315 0.073(4) 0.038(3) 0.035(2) 0.007(2) 0.006(2) 0.008(3)
C316 0.071(4) 0.035(3) 0.035(2) 0.004(2) 0.013(3) -0.004(3)
C317 0.054(3) 0.042(3) 0.033(2) -0.001(2) 0.006(2) -0.009(3)
C318 0.069(4) 0.039(3) 0.032(2) -0.0064(19) 0.009(2) -0.013(3)
Cl41 0.0970(17) 0.0801(17) 0.140(2) 0.0025(16) -0.0091(15) -0.0452(15)
Cl42 0.0626(12) 0.121(2) 0.0630(11) 0.0148(12) 0.0265(9) 0.0090(13)
C41S 0.064(4) 0.032(3) 0.062(4) -0.001(2) 0.000(3) -0.002(3)
C42S 0.040(3) 0.046(4) 0.043(3) 0.002(2) 0.005(2) 0.002(2)
C43S 0.045(4) 0.041(4) 0.054(3) -0.005(3) 0.006(2) -0.001(2)
C44S 0.059(4) 0.039(4) 0.079(4) 0.018(3) 0.028(3) 0.008(3)
C45S 0.090(5) 0.071(5) 0.062(4) 0.011(3) 0.034(4) 0.026(3)
C46S 0.102(5) 0.050(5) 0.059(4) -0.013(3) 0.013(3) 0.016(3)
Cl51 0.1219(18) 0.0438(10) 0.0847(13) 0.0026(10) 0.0568(12) 0.0069(12)
Cl52 0.0773(12) 0.0589(12) 0.0566(10) -0.0094(9) 0.0285(9) 0.0017(10)
C51S 0.071(5) 0.041(2) 0.054(4) -0.002(2) 0.026(3) 0.007(4)
C52S 0.058(4) 0.044(2) 0.048(3) -0.006(2) 0.015(2) 0.006(3)
C53S 0.102(6) 0.043(2) 0.073(5) -0.002(3) 0.041(4) 0.010(4)
C54S 0.137(8) 0.052(3) 0.089(5) -0.014(4) 0.063(5) -0.021(5)
C55S 0.096(6) 0.053(3) 0.070(5) 0.009(3) 0.045(4) 0.013(4)
C56S 0.092(6) 0.049(3) 0.055(4) 0.001(3) 0.035(3) 0.011(4)
C61S 0.315(16) 0.101(9) 0.068(6) 0.011(6) 0.051(7) 0.096(9)
C62S 0.188(11) 0.097(9) 0.097(7) -0.029(5) -0.024(5) 0.045(7)
C63S 0.137(8) 0.057(6) 0.093(6) -0.002(4) -0.001(4) 0.019(5)
C64S 0.090(7) 0.048(6) 0.218(10) -0.003(5) 0.037(6) -0.002(5)
C65S 0.181(12) 0.108(10) 0.164(11) 0.012(7) 0.067(8) -0.006(9)
C66S 0.179(13) 0.143(12) 0.185(11) 0.056(8) 0.058(8) -0.008(10)

loop_
_atom_type_symbol
_atom_type_description
_atom_type_scat_dispersion_real
_atom_type_scat_dispersion_imag
_atom_type_scat_source
C C 0.0033 0.0016 'International Tables Vol C Tables 4.2.6.8 and 6.1.1.4'
H H 0.0000 0.0000 'International Tables Vol C Tables 4.2.6.8 and 6.1.1.4'
N N 0.0061 0.0033 'International Tables Vol C Tables 4.2.6.8 and 6.1.1.4'
O O 0.0106 0.0060 'International Tables Vol C Tables 4.2.6.8 and 6.1.1.4'
K K 0.2009 0.2494 'International Tables Vol C Tables 4.2.6.8 and 6.1.1.4'
Mn Mn 0.3368 0.7283 'International Tables Vol C Tables 4.2.6.8 and 6.1.1.4'
Cl Cl 0.1484 0.1585 'International Tables Vol C Tables 4.2.6.8 and 6.1.1.4'

loop_
_geom_angle_atom_site_label_1
_geom_angle_atom_site_label_2
_geom_angle_atom_site_label_3
_geom_angle
_geom_angle_site_symmetry_1
_geom_angle_site_symmetry_3
_geom_angle_publ_flag
C1 N1 C12 116.8(4) . . ?
C1 N1 Mn1 113.3(3) . . ?
C12 N1 Mn1 129.1(3) . . ?
C2 N2 C13 115.6(4) . . ?
C2 N2 Mn1 112.9(3) . . ?
C13 N2 Mn1 131.2(3) . . ?
C3 N3 C18 115.6(4) . . ?
C3 N3 Mn2 114.8(3) . . ?
C18 N3 Mn2 129.7(3) . . ?
C4 N4 C19 115.8(5) . . ?
C4 N4 Mn2 115.7(3) . . ?
C19 N4 Mn2 127.9(3) . . ?
C5 N5 C24 116.3(4) . . ?
C5 N5 Mn3 113.6(3) . . ?
C24 N5 Mn3 130.1(3) . . ?
C6 N6 C7 116.5(4) . . ?
C6 N6 Mn3 116.8(3) . . ?
C7 N6 Mn3 126.3(3) . . ?
N1 C1 C6 122.4(5) . . ?
N1 C1 C2 117.9(5) . . ?
C6 C1 C2 119.6(5) . . ?
N2 C2 C3 122.4(5) . . ?
N2 C2 C1 116.8(5) . . ?
C3 C2 C1 120.6(5) . . ?
N3 C3 C2 122.9(5) . . ?
N3 C3 C4 118.3(5) . . ?
C2 C3 C4 118.8(5) . . ?
N4 C4 C5 123.4(5) . . ?
N4 C4 C3 116.8(5) . . ?
C5 C4 C3 119.8(5) . . ?
N5 C5 C4 121.5(5) . . ?
N5 C5 C6 118.5(5) . . ?
C4 C5 C6 119.9(5) . . ?
N6 C6 C1 122.1(5) . . ?
N6 C6 C5 117.9(5) . . ?
C1 C6 C5 119.9(5) . . ?
N6 C7 C8 121.1(5) . . ?
N6 C7 C12 120.8(5) . . ?
C8 C7 C12 118.0(5) . . ?
C9 C8 C7 121.8(5) . . ?
C8 C9 C10 120.0(6) . . ?
C11 C10 C9 120.2(5) . . ?
C10 C11 C12 120.5(5) . . ?
N1 C12 C11 119.6(5) . . ?
N1 C12 C7 120.8(5) . . ?
C11 C12 C7 119.4(5) . . ?
N2 C13 C14 119.0(5) . . ?
N2 C13 C18 121.7(5) . . ?
C14 C13 C18 119.3(5) . . ?
C15 C14 C13 119.9(5) . . ?
C14 C15 C16 120.8(5) . . ?
C17 C16 C15 120.9(5) . . ?
C16 C17 C18 119.5(5) . . ?
N3 C18 C13 121.0(5) . . ?
N3 C18 C17 119.4(5) . . ?
C13 C18 C17 119.6(5) . . ?
N4 C19 C20 119.7(5) . . ?
N4 C19 C24 120.7(5) . . ?
C20 C19 C24 119.6(5) . . ?
C21 C20 C19 121.0(5) . . ?
C20 C21 C22 118.8(5) . . ?
C23 C22 C21 122.4(5) . . ?
C22 C23 C24 119.1(5) . . ?
N5 C24 C23 119.5(5) . . ?
N5 C24 C19 121.5(5) . . ?
C23 C24 C19 119.0(5) . . ?
O1 Mn1 O3 102.02(14) . . ?
O1 Mn1 O2 83.15(14) . . ?
O3 Mn1 O2 89.58(15) . . ?
O1 Mn1 O4 166.37(15) . . ?
O3 Mn1 O4 83.51(14) . . ?
O2 Mn1 O4 84.46(14) . . ?
O1 Mn1 N1 94.69(14) . . ?
O3 Mn1 N1 157.48(15) . . ?
O2 Mn1 N1 107.49(15) . . ?
O4 Mn1 N1 83.66(13) . . ?
O1 Mn1 N2 93.03(14) . . ?
O3 Mn1 N2 91.79(15) . . ?
O2 Mn1 N2 176.13(14) . . ?
O4 Mn1 N2 99.29(14) . . ?
N1 Mn1 N2 72.16(15) . . ?
C36 O1 Mn1 130.1(3) . . ?
C38 O2 Mn1 130.2(3) . . ?
C41 O3 Mn1 127.0(4) . . ?
C43 O4 Mn1 125.1(3) . . ?
O10 C26 C27 123.8(6) . . ?
O10 C26 C25 115.7(6) . . ?
C27 C26 C25 120.4(6) . . ?
C26 C27 C28 125.6(6) . . ?
O9 C28 C27 124.4(5) . . ?
O9 C28 C29 115.6(6) . . ?
C27 C28 C29 120.0(6) . . ?
O11 C31 C32 124.9(6) . . ?
O11 C31 C30 116.4(5) . . ?
C32 C31 C30 118.6(6) . . ?
C31 C32 C33 125.4(6) . . ?
O12 C33 C32 126.8(5) . . ?
O12 C33 C34 115.5(5) . . ?
C32 C33 C34 117.7(5) . . ?
O7 Mn2 O8 81.91(14) . . ?
O7 Mn2 O5 90.92(14) . . ?
O8 Mn2 O5 168.98(15) . . ?
O7 Mn2 O6 86.02(14) . . ?
O8 Mn2 O6 89.58(14) . . ?
O5 Mn2 O6 81.54(13) . . ?
O7 Mn2 N4 170.43(14) . . ?
O8 Mn2 N4 91.23(14) . . ?
O5 Mn2 N4 96.80(14) . . ?
O6 Mn2 N4 100.67(15) . . ?
O7 Mn2 N3 101.00(15) . . ?
O8 Mn2 N3 99.75(14) . . ?
O5 Mn2 N3 89.79(14) . . ?
O6 Mn2 N3 168.98(14) . . ?
N4 Mn2 N3 73.48(15) . . ?
C46 O5 Mn2 125.6(3) . . ?
C48 O6 Mn2 125.6(4) . . ?
C51 O7 Mn2 123.9(4) . . ?
C53 O8 Mn2 124.2(4) . . ?
O1 C36 C37 125.3(5) . . ?
O1 C36 C35 116.3(5) . . ?
C37 C36 C35 118.4(5) . . ?
C38 C37 C36 126.5(6) . . ?
O2 C38 C37 124.4(5) . . ?
O2 C38 C39 116.5(5) . . ?
C37 C38 C39 119.1(5) . . ?
O3 C41 C42 125.8(5) . . ?
O3 C41 C40 115.3(5) . . ?
C42 C41 C40 118.8(5) . . ?
C43 C42 C41 126.6(5) . . ?
O4 C43 C42 124.8(5) . . ?
O4 C43 C44 115.9(5) . . ?
C42 C43 C44 119.3(5) . . ?
O10 Mn3 O12 101.61(14) . . ?
O10 Mn3 O11 95.63(15) . . ?
O12 Mn3 O11 81.77(14) . . ?
O10 Mn3 O9 81.29(14) . . ?
O12 Mn3 O9 169.09(16) . . ?
O11 Mn3 O9 87.49(15) . . ?
O10 Mn3 N6 150.94(15) . . ?
O12 Mn3 N6 100.56(14) . . ?
O11 Mn3 N6 105.96(16) . . ?
O9 Mn3 N6 80.48(14) . . ?
O10 Mn3 N5 91.52(15) . . ?
O12 Mn3 N5 83.50(14) . . ?
O11 Mn3 N5 164.65(14) . . ?
O9 Mn3 N5 107.05(15) . . ?
N6 Mn3 N5 72.58(15) . . ?
C28 O9 Mn3 128.0(4) . . ?
C26 O10 Mn3 127.3(4) . . ?
C31 O11 Mn3 130.8(4) . . ?
C33 O12 Mn3 130.0(4) . . ?
O5 C46 C47 125.4(5) . . ?
O5 C46 C45 114.7(5) . . ?
C47 C46 C45 119.8(5) . . ?
C46 C47 C48 125.8(5) . . ?
O6 C48 C47 123.9(5) . . ?
O6 C48 C49 115.9(5) . . ?
C47 C48 C49 120.2(5) . . ?
O7 C51 C52 125.2(6) . . ?
O7 C51 C50 114.5(5) . . ?
C52 C51 C50 120.4(5) . . ?
C51 C52 C53 124.2(6) . . ?
O8 C53 C52 126.6(5) . . ?
O8 C53 C54 115.6(6) . . ?
C52 C53 C54 117.8(6) . . ?
O26 K21 O23 131.50(13) . . ?
O26 K21 O25 60.43(12) . . ?
O23 K21 O25 91.96(12) . . ?
O26 K21 O24 93.12(12) . . ?
O23 K21 O24 59.57(12) . . ?
O25 K21 O24 112.61(13) . . ?
O26 K21 O21 118.61(12) . . ?
O23 K21 O21 103.47(12) . . ?
O25 K21 O21 98.62(12) . . ?
O24 K21 O21 143.95(12) . . ?
O26 K21 O22 96.58(12) . . ?
O23 K21 O22 126.98(12) . . ?
O25 K21 O22 136.83(12) . . ?
O24 K21 O22 104.07(14) . . ?
O21 K21 O22 58.55(13) . . ?
O26 K21 N21 120.47(14) . . ?
O23 K21 N21 61.00(13) . . ?
O25 K21 N21 61.38(12) . . ?
O24 K21 N21 119.90(14) . . ?
O21 K21 N21 60.00(14) . . ?
O22 K21 N21 117.79(14) . . ?
O26 K21 N22 61.55(14) . . ?
O23 K21 N22 119.29(14) . . ?
O25 K21 N22 120.96(13) . . ?
O24 K21 N22 60.87(14) . . ?
O21 K21 N22 117.75(15) . . ?
O22 K21 N22 59.77(14) . . ?
N21 K21 N22 177.36(15) . . ?
C207 N21 C213 109.6(5) . . ?
C207 N21 C201 109.3(4) . . ?
C213 N21 C201 110.1(5) . . ?
C207 N21 K21 108.4(4) . . ?
C213 N21 K21 109.0(3) . . ?
C201 N21 K21 110.5(4) . . ?
C206 N22 C218 110.3(6) . . ?
C206 N22 C212 109.8(6) . . ?
C218 N22 C212 111.2(5) . . ?
C206 N22 K21 110.0(4) . . ?
C218 N22 K21 106.2(4) . . ?
C212 N22 K21 109.3(4) . . ?
C202 O21 C203 110.0(4) . . ?
C202 O21 K21 117.4(4) . . ?
C203 O21 K21 118.1(4) . . ?
C204 O22 C205 112.5(5) . . ?
C204 O22 K21 115.7(4) . . ?
C205 O22 K21 120.4(4) . . ?
C209 O23 C208 111.8(5) . . ?
C209 O23 K21 114.0(3) . . ?
C208 O23 K21 119.1(3) . . ?
C211 O24 C210 112.4(5) . . ?
C211 O24 K21 116.5(4) . . ?
C210 O24 K21 116.3(3) . . ?
C214 O25 C215 110.2(4) . . ?
C214 O25 K21 114.2(3) . . ?
C215 O25 K21 114.3(3) . . ?
C216 O26 C217 111.3(4) . . ?
C216 O26 K21 116.9(3) . . ?
C217 O26 K21 119.6(3) . . ?
C202 C201 N21 114.2(5) . . ?
O21 C202 C201 108.3(4) . . ?
O21 C203 C204 109.6(5) . . ?
O22 C204 C203 108.4(5) . . ?
O22 C205 C206 109.9(5) . . ?
N22 C206 C205 115.1(6) . . ?
N21 C207 C208 114.4(5) . . ?
O23 C208 C207 109.7(5) . . ?
O23 C209 C210 109.2(6) . . ?
O24 C210 C209 109.0(5) . . ?
O24 C211 C212 109.3(5) . . ?
N22 C212 C211 114.4(5) . . ?
N21 C213 C214 112.7(5) . . ?
O25 C214 C213 108.2(5) . . ?
O25 C215 C216 109.8(5) . . ?
O26 C216 C215 108.9(5) . . ?
O26 C217 C218 110.1(5) . . ?
N22 C218 C217 114.3(6) . . ?
O34 K31 O35 101.00(13) . . ?
O34 K31 O32 102.51(14) . . ?
O35 K31 O32 147.59(13) . . ?
O34 K31 O31 147.91(12) . . ?
O35 K31 O31 106.49(13) . . ?
O32 K31 O31 60.66(14) . . ?
O34 K31 O33 61.26(12) . . ?
O35 K31 O33 87.71(12) . . ?
O32 K31 O33 123.27(12) . . ?
O31 K31 O33 103.24(12) . . ?
O34 K31 O36 102.68(11) . . ?
O35 K31 O36 62.77(11) . . ?
O32 K31 O36 90.37(12) . . ?
O31 K31 O36 104.42(12) . . ?
O33 K31 O36 144.12(12) . . ?
O34 K31 N31 120.21(14) . . ?
O35 K31 N31 63.63(12) . . ?
O32 K31 N31 120.33(14) . . ?
O31 K31 N31 61.12(14) . . ?
O33 K31 N31 60.76(13) . . ?
O36 K31 N31 115.60(12) . . ?
O34 K31 N32 60.90(14) . . ?
O35 K31 N32 112.33(12) . . ?
O32 K31 N32 62.24(14) . . ?
O31 K31 N32 120.44(15) . . ?
O33 K31 N32 121.25(14) . . ?
O36 K31 N32 60.46(12) . . ?
N31 K31 N32 175.79(13) . . ?
O34 K31 C314 121.54(15) . . ?
O35 K31 C314 23.54(12) . . ?
O32 K31 C314 134.91(15) . . ?
O31 K31 C314 83.34(14) . . ?
O33 K31 C314 88.90(14) . . ?
O36 K31 C314 72.19(13) . . ?
N31 K31 C314 45.33(13) . . ?
N32 K31 C314 130.46(13) . . ?
C301 N31 C307 110.4(5) . . ?
C301 N31 C313 109.5(5) . . ?
C307 N31 C313 111.2(5) . . ?
C301 N31 K31 109.6(4) . . ?
C307 N31 K31 109.2(4) . . ?
C313 N31 K31 106.9(3) . . ?
C312 N32 C318 110.8(5) . . ?
C312 N32 C306 109.1(5) . . ?
C318 N32 C306 111.0(5) . . ?
C312 N32 K31 109.3(4) . . ?
C318 N32 K31 110.4(3) . . ?
C306 N32 K31 106.1(3) . . ?
C302 O31 C303 109.8(4) . . ?
C302 O31 K31 116.0(4) . . ?
C303 O31 K31 114.5(4) . . ?
C304 O32 C305 112.0(5) . . ?
C304 O32 K31 114.8(4) . . ?
C305 O32 K31 117.2(3) . . ?
C309 O33 C308 111.8(5) . . ?
C309 O33 K31 111.5(3) . . ?
C308 O33 K31 118.3(3) . . ?
C311 O34 C310 110.6(5) . . ?
C311 O34 K31 120.4(4) . . ?
C310 O34 K31 116.6(3) . . ?
C314 O35 C315 112.9(4) . . ?
C314 O35 K31 104.3(3) . . ?
C315 O35 K31 113.9(3) . . ?
C317 O36 C316 113.1(4) . . ?
C317 O36 K31 113.7(3) . . ?
C316 O36 K31 112.3(3) . . ?
N31 C301 C302 114.0(5) . . ?
O31 C302 C301 109.4(5) . . ?
O31 C303 C304 109.1(5) . . ?
O32 C304 C303 110.1(6) . . ?
O32 C305 C306 110.8(5) . . ?
N32 C306 C305 113.9(6) . . ?
N31 C307 C308 114.0(5) . . ?
O33 C308 C307 109.9(5) . . ?
O33 C309 C310 110.5(5) . . ?
O34 C310 C309 110.0(5) . . ?
O34 C311 C312 109.0(5) . . ?
N32 C312 C311 115.3(5) . . ?
N31 C313 C314 111.2(5) . . ?
O35 C314 C313 109.1(5) . . ?
O35 C314 K31 52.1(3) . . ?
C313 C314 K31 86.9(3) . . ?
O35 C315 C316 112.4(5) . . ?
O36 C316 C315 112.8(5) . . ?
O36 C317 C318 108.1(5) . . ?
N32 C318 C317 112.6(5) . . ?
C42S C41S C46S 120.0 . . ?
C42S C41S Cl41 119.9(3) . . ?
C46S C41S Cl41 120.1(3) . . ?
C43S C42S C41S 120.0 . . ?
C43S C42S Cl42 118.7(3) . . ?
C41S C42S Cl42 121.3(3) . . ?
C42S C43S C44S 120.0 . . ?
C45S C44S C43S 120.0 . . ?
C44S C45S C46S 120.0 . . ?
C45S C46S C41S 120.0 . . ?
C52S C51S C56S 120.0 . . ?
C52S C51S Cl51 120.1(3) . . ?
C56S C51S Cl51 119.8(3) . . ?
C53S C52S C51S 120.0 . . ?
C53S C52S Cl52 119.3(3) . . ?
C51S C52S Cl52 120.6(3) . . ?
C52S C53S C54S 120.0 . . ?
C53S C54S C55S 120.0 . . ?
C56S C55S C54S 120.0 . . ?
C55S C56S C51S 120.0 . . ?
C63S C62S C61S 109.1(10) . . ?
C62S C63S C64S 113.1(10) . . ?
C65S C64S C63S 115.9(8) . . ?
C66S C65S C64S 120.4(12) . . ?

loop_
_geom_bond_atom_site_label_1
_geom_bond_atom_site_label_2
_geom_bond_distance
_geom_bond_site_symmetry_2
_geom_bond_publ_flag
N1 C1 1.340(6) . ?
N1 C12 1.383(6) . ?
N1 Mn1 2.269(4) . ?
N2 C2 1.350(6) . ?
N2 C13 1.404(6) . ?
N2 Mn1 2.297(4) . ?
N3 C3 1.351(6) . ?
N3 C18 1.404(6) . ?
N3 Mn2 2.280(4) . ?
N4 C4 1.349(6) . ?
N4 C19 1.396(6) . ?
N4 Mn2 2.270(4) . ?
N5 C5 1.349(6) . ?
N5 C24 1.400(6) . ?
N5 Mn3 2.340(4) . ?
N6 C6 1.340(6) . ?
N6 C7 1.396(7) . ?
N6 Mn3 2.269(4) . ?
C1 C6 1.425(7) . ?
C1 C2 1.452(7) . ?
C2 C3 1.421(7) . ?
C3 C4 1.465(7) . ?
C4 C5 1.424(7) . ?
C5 C6 1.455(7) . ?
C7 C8 1.410(7) . ?
C7 C12 1.432(7) . ?
C8 C9 1.366(7) . ?
C9 C10 1.403(8) . ?
C10 C11 1.388(7) . ?
C11 C12 1.404(7) . ?
C13 C14 1.408(7) . ?
C13 C18 1.414(7) . ?
C14 C15 1.386(7) . ?
C15 C16 1.390(8) . ?
C16 C17 1.378(7) . ?
C17 C18 1.422(7) . ?
C19 C20 1.414(7) . ?
C19 C24 1.428(7) . ?
C20 C21 1.386(7) . ?
C21 C22 1.396(8) . ?
C22 C23 1.395(7) . ?
C23 C24 1.415(7) . ?
Mn1 O1 2.149(3) . ?
Mn1 O3 2.162(4) . ?
Mn1 O2 2.184(4) . ?
Mn1 O4 2.184(3) . ?
O1 C36 1.265(6) . ?
O2 C38 1.256(6) . ?
O3 C41 1.266(6) . ?
O4 C43 1.275(6) . ?
C25 C26 1.512(9) . ?
C26 O10 1.262(6) . ?
C26 C27 1.409(8) . ?
C27 C28 1.423(9) . ?
C28 O9 1.235(7) . ?
C28 C29 1.513(8) . ?
C30 C31 1.530(8) . ?
C31 O11 1.283(7) . ?
C31 C32 1.380(8) . ?
C32 C33 1.396(8) . ?
C33 O12 1.263(6) . ?
C33 C34 1.532(7) . ?
Mn2 O7 2.157(4) . ?
Mn2 O8 2.171(3) . ?
Mn2 O5 2.174(3) . ?
Mn2 O6 2.178(4) . ?
O5 C46 1.269(6) . ?
O6 C48 1.268(6) . ?
O7 C51 1.275(6) . ?
O8 C53 1.258(7) . ?
C35 C36 1.534(7) . ?
C36 C37 1.409(8) . ?
C37 C38 1.409(8) . ?
C38 C39 1.518(8) . ?
C40 C41 1.530(8) . ?
C41 C42 1.403(8) . ?
C42 C43 1.396(8) . ?
C43 C44 1.510(7) . ?
Mn3 O10 2.152(4) . ?
Mn3 O12 2.169(3) . ?
Mn3 O11 2.179(4) . ?
Mn3 O9 2.183(3) . ?
C45 C46 1.516(7) . ?
C46 C47 1.404(8) . ?
C47 C48 1.409(8) . ?
C48 C49 1.508(8) . ?
C50 C51 1.530(8) . ?
C51 C52 1.396(8) . ?
C52 C53 1.415(9) . ?
C53 C54 1.515(8) . ?
K21 O26 2.750(4) . ?
K21 O23 2.829(4) . ?
K21 O25 2.833(4) . ?
K21 O24 2.839(4) . ?
K21 O21 2.846(4) . ?
K21 O22 2.869(5) . ?
K21 N21 2.980(5) . ?
K21 N22 2.992(5) . ?
N21 C207 1.480(7) . ?
N21 C213 1.491(8) . ?
N21 C201 1.491(8) . ?
N22 C206 1.443(8) . ?
N22 C218 1.470(7) . ?
N22 C212 1.481(8) . ?
O21 C202 1.419(7) . ?
O21 C203 1.433(8) . ?
O22 C204 1.420(7) . ?
O22 C205 1.438(7) . ?
O23 C209 1.398(7) . ?
O23 C208 1.450(7) . ?
O24 C211 1.416(8) . ?
O24 C210 1.441(7) . ?
O25 C214 1.431(7) . ?
O25 C215 1.445(6) . ?
O26 C216 1.442(7) . ?
O26 C217 1.443(7) . ?
C201 C202 1.491(9) . ?
C203 C204 1.506(9) . ?
C205 C206 1.518(9) . ?
C207 C208 1.503(8) . ?
C209 C210 1.504(9) . ?
C211 C212 1.512(8) . ?
C213 C214 1.518(8) . ?
C215 C216 1.478(8) . ?
C217 C218 1.486(9) . ?
K31 O34 2.750(4) . ?
K31 O35 2.797(4) . ?
K31 O32 2.808(4) . ?
K31 O31 2.818(4) . ?
K31 O33 2.844(4) . ?
K31 O36 2.847(4) . ?
K31 N31 2.956(5) . ?
K31 N32 2.980(5) . ?
K31 C314 3.433(6) . ?
N31 C301 1.479(7) . ?
N31 C307 1.479(7) . ?
N31 C313 1.500(7) . ?
N32 C312 1.449(8) . ?
N32 C318 1.476(7) . ?
N32 C306 1.478(8) . ?
O31 C302 1.427(7) . ?
O31 C303 1.450(8) . ?
O32 C304 1.422(8) . ?
O32 C305 1.441(7) . ?
O33 C309 1.421(7) . ?
O33 C308 1.426(7) . ?
O34 C311 1.420(8) . ?
O34 C310 1.437(7) . ?
O35 C314 1.415(7) . ?
O35 C315 1.449(6) . ?
O36 C317 1.421(6) . ?
O36 C316 1.436(7) . ?
C301 C302 1.487(9) . ?
C303 C304 1.490(9) . ?
C305 C306 1.510(9) . ?
C307 C308 1.495(8) . ?
C309 C310 1.488(8) . ?
C311 C312 1.521(9) . ?
C313 C314 1.531(8) . ?
C315 C316 1.507(8) . ?
C317 C318 1.511(8) . ?
Cl41 C41S 1.730(4) . ?
Cl42 C42S 1.723(4) . ?
C41S C42S 1.3900 . ?
C41S C46S 1.3900 . ?
C42S C43S 1.3900 . ?
C43S C44S 1.3900 . ?
C44S C45S 1.3900 . ?
C45S C46S 1.3900 . ?
Cl51 C51S 1.737(4) . ?
Cl52 C52S 1.755(4) . ?
C51S C52S 1.3900 . ?
C51S C56S 1.3900 . ?
C52S C53S 1.3900 . ?
C53S C54S 1.3900 . ?
C54S C55S 1.3900 . ?
C55S C56S 1.3900 . ?
C61S C62S 1.598(16) . ?
C62S C63S 1.390(12) . ?
C63S C64S 1.592(13) . ?
C64S C65S 1.510(14) . ?
C65S C66S 1.439(14) . ?
